data_7018775
loop_
_publ_author_name
'Ren, Wenshan'
'Song, Haibin'
'Zi, Guofu'
'Walter, Marc D.'

_publ_section_title
;
 A bipyridyl thorium metallocene: synthesis, structure and reactivity
;
_journal_issue 19
_journal_name_full 'Dalton Transactions'
_journal_page_first 5965
_journal_paper_doi 10.1039/c2dt00051b
_journal_volume 41
_journal_year 2012
_chemical_formula_moiety 'C61 H93 S6 Th2'
_chemical_formula_sum 'C54 H84 S6 Th2'
_chemical_formula_weight 1389.65
_chemical_name_systematic
;
?
;
_space_group_IT_number 2
_symmetry_cell_setting triclinic
_symmetry_space_group_name_Hall '-P 1'
_symmetry_space_group_name_H-M 'P -1'
_atom_sites_solution_hydrogens geom
_atom_sites_solution_primary direct
_atom_sites_solution_secondary difmap
_audit_creation_method SHELXL-97
_cell_angle_alpha 82.529(5)
_cell_angle_beta 83.110(5)
_cell_angle_gamma 70.635(4)
_cell_formula_units_Z 2
_cell_length_a 13.0783(8)
_cell_length_b 14.4660(10)
_cell_length_c 17.6890(15)
_cell_measurement_reflns_used 11081
_cell_measurement_temperature 113(2)
_cell_measurement_theta_max 30.00
_cell_measurement_theta_min 1.20
_cell_volume 3119.9(4)
_computing_cell_refinement 'CrystalClear-SM Expert 2.0 r2'
_computing_data_collection 'CrystalClear-SM Expert 2.0 r2 (Rigaku, 2009)'
_computing_data_reduction 'CrystalClear-SM Expert 2.0 r2'
_computing_molecular_graphics 'CrystalStructure 4.0'
_computing_publication_material 'CrystalStructure 4.0 (Rigaku, 2009)'
_computing_structure_refinement 'SHELXL-97 (Sheldrick, 1997)'
_computing_structure_solution 'SHELXS-97 (Sheldrick, 1990)'
_diffrn_ambient_temperature 113(2)
_diffrn_detector_area_resol_mean 14.222
_diffrn_measured_fraction_theta_full 0.982
_diffrn_measured_fraction_theta_max 0.982
_diffrn_measurement_device_type 'Rigaku Saturn724 CCD'
_diffrn_measurement_method \w
_diffrn_radiation_monochromator multilayer
_diffrn_radiation_source 'rotating anode'
_diffrn_radiation_type MoK\a
_diffrn_radiation_wavelength 0.71075
_diffrn_reflns_av_R_equivalents 0.0384
_diffrn_reflns_av_sigmaI/netI 0.0650
_diffrn_reflns_limit_h_max 19
_diffrn_reflns_limit_h_min -20
_diffrn_reflns_limit_k_max 22
_diffrn_reflns_limit_k_min -22
_diffrn_reflns_limit_l_max 27
_diffrn_reflns_limit_l_min -27
_diffrn_reflns_number 54435
_diffrn_reflns_theta_full 33.75
_diffrn_reflns_theta_max 33.75
_diffrn_reflns_theta_min 1.16
_diffrn_standards_decay_% 0
_diffrn_standards_interval_count 0
_diffrn_standards_interval_time 0
_diffrn_standards_number 0
_exptl_absorpt_coefficient_mu 4.992
_exptl_absorpt_correction_T_max 0.4669
_exptl_absorpt_correction_T_min 0.3569
_exptl_absorpt_correction_type multi-scan
_exptl_absorpt_process_details CrystalClear
_exptl_crystal_colour colorless
_exptl_crystal_density_diffrn 1.479
_exptl_crystal_density_method 'not measured'
_exptl_crystal_description prism
_exptl_crystal_F_000 1368
_exptl_crystal_size_max 0.26
_exptl_crystal_size_mid 0.20
_exptl_crystal_size_min 0.18
_platon_squeeze_details
;
;
_refine_diff_density_max 1.196
_refine_diff_density_min -2.244
_refine_diff_density_rms 0.139
_refine_ls_extinction_method none
_refine_ls_goodness_of_fit_ref 0.999
_refine_ls_hydrogen_treatment constr
_refine_ls_matrix_type full
_refine_ls_number_parameters 583
_refine_ls_number_reflns 24512
_refine_ls_number_restraints 0
_refine_ls_restrained_S_all 0.999
_refine_ls_R_factor_all 0.0348
_refine_ls_R_factor_gt 0.0278
_refine_ls_shift/su_max 0.002
_refine_ls_shift/su_mean 0.000
_refine_ls_structure_factor_coef Fsqd
_refine_ls_weighting_details 'calc w=1/[\s^2^(Fo^2^)+(0.0093P)^2^+0.0000P] where P=(Fo^2^+2Fc^2^)/3'
_refine_ls_weighting_scheme calc
_refine_ls_wR_factor_gt 0.0569
_refine_ls_wR_factor_ref 0.0589
_reflns_number_gt 20747
_reflns_number_total 24512
_reflns_threshold_expression >2sigma(I)
_cod_data_source_file c2dt00051b.txt
_cod_data_source_block compound10
_cod_database_code 7018775

loop_
_symmetry_equiv_pos_as_xyz
'x, y, z'
'-x, -y, -z'

loop_
_atom_site_label
_atom_site_type_symbol
_atom_site_fract_x
_atom_site_fract_y
_atom_site_fract_z
_atom_site_U_iso_or_equiv
_atom_site_adp_type
_atom_site_occupancy
_atom_site_symmetry_multiplicity
_atom_site_calc_flag
_atom_site_refinement_flags
Th1 Th 0.058180(6) 0.326050(6) 0.443790(4) 0.01265(2) Uani 1 1 d .
Th2 Th 0.420577(6) 0.671019(6) 0.058827(4) 0.01283(2) Uani 1 1 d .
S1 S -0.08430(5) 0.33903(4) 0.58059(3) 0.01740(11) Uani 1 1 d .
S2 S -0.12171(5) 0.52259(4) 0.47659(3) 0.01564(11) Uani 1 1 d .
S3 S -0.13899(5) 0.52872(5) 0.64504(3) 0.01984(12) Uani 1 1 d .
S4 S 0.61628(5) 0.48390(4) 0.03076(3) 0.01570(11) Uani 1 1 d .
S5 S 0.57758(5) 0.67124(4) -0.06843(3) 0.01928(12) Uani 1 1 d .
S6 S 0.65385(5) 0.48388(5) -0.13843(3) 0.02135(13) Uani 1 1 d .
C1 C 0.19277(18) 0.18616(16) 0.55243(13) 0.0162(4) Uani 1 1 d .
C2 C 0.26157(18) 0.23689(17) 0.51209(13) 0.0176(5) Uani 1 1 d .
H2 H 0.2887 0.2803 0.5333 0.021 Uiso 1 1 calc R
C3 C 0.28397(19) 0.21306(17) 0.43503(14) 0.0192(5) Uani 1 1 d .
C4 C 0.22515(18) 0.14952(17) 0.42681(14) 0.0184(5) Uani 1 1 d .
H4 H 0.2240 0.1216 0.3813 0.022 Uiso 1 1 calc R
C5 C 0.16796(18) 0.13454(16) 0.49846(13) 0.0168(4) Uani 1 1 d .
H5 H 0.1206 0.0960 0.5084 0.020 Uiso 1 1 calc R
C6 C 0.1795(2) 0.16774(18) 0.63865(13) 0.0203(5) Uani 1 1 d .
C7 C 0.0913(2) 0.12050(19) 0.66641(14) 0.0249(5) Uani 1 1 d .
H7A H 0.0198 0.1681 0.6564 0.037 Uiso 1 1 calc R
H7B H 0.0938 0.1007 0.7215 0.037 Uiso 1 1 calc R
H7C H 0.1037 0.0625 0.6391 0.037 Uiso 1 1 calc R
C8 C 0.1578(2) 0.26207(19) 0.67689(14) 0.0242(5) Uani 1 1 d .
H8A H 0.2177 0.2889 0.6615 0.036 Uiso 1 1 calc R
H8B H 0.1523 0.2473 0.7326 0.036 Uiso 1 1 calc R
H8C H 0.0895 0.3105 0.6611 0.036 Uiso 1 1 calc R
C9 C 0.2892(2) 0.0931(2) 0.66209(15) 0.0316(6) Uani 1 1 d .
H9A H 0.3057 0.0338 0.6355 0.047 Uiso 1 1 calc R
H9B H 0.2843 0.0754 0.7175 0.047 Uiso 1 1 calc R
H9C H 0.3470 0.1227 0.6481 0.047 Uiso 1 1 calc R
C10 C 0.3769(2) 0.22882(19) 0.38002(15) 0.0244(5) Uani 1 1 d .
C11 C 0.4150(2) 0.3100(2) 0.40169(18) 0.0337(7) Uani 1 1 d .
H11A H 0.3551 0.3725 0.3991 0.050 Uiso 1 1 calc R
H11B H 0.4763 0.3162 0.3661 0.050 Uiso 1 1 calc R
H11C H 0.4379 0.2935 0.4539 0.050 Uiso 1 1 calc R
C12 C 0.4720(2) 0.1308(2) 0.38660(18) 0.0372(7) Uani 1 1 d .
H12A H 0.4861 0.1110 0.4405 0.056 Uiso 1 1 calc R
H12B H 0.5373 0.1395 0.3575 0.056 Uiso 1 1 calc R
H12C H 0.4528 0.0796 0.3659 0.056 Uiso 1 1 calc R
C13 C 0.3478(2) 0.2517(2) 0.29664(15) 0.0315(6) Uani 1 1 d .
H13A H 0.3197 0.2015 0.2834 0.047 Uiso 1 1 calc R
H13B H 0.4130 0.2517 0.2629 0.047 Uiso 1 1 calc R
H13C H 0.2923 0.3165 0.2904 0.047 Uiso 1 1 calc R
C14 C -0.03259(19) 0.34621(18) 0.29835(13) 0.0186(5) Uani 1 1 d .
C15 C -0.12220(19) 0.35247(17) 0.35442(13) 0.0174(5) Uani 1 1 d .
H15 H -0.1829 0.4099 0.3616 0.021 Uiso 1 1 calc R
C16 C -0.10693(19) 0.25975(17) 0.39782(13) 0.0175(5) Uani 1 1 d .
C17 C -0.00435(19) 0.19748(17) 0.37143(13) 0.0187(5) Uani 1 1 d .
H17 H 0.0286 0.1310 0.3908 0.022 Uiso 1 1 calc R
C18 C 0.0415(2) 0.24987(18) 0.31157(13) 0.0202(5) Uani 1 1 d .
H18 H 0.1107 0.2247 0.2846 0.024 Uiso 1 1 calc R
C19 C -0.0349(2) 0.41490(19) 0.22577(13) 0.0216(5) Uani 1 1 d .
C20 C -0.1017(2) 0.3862(2) 0.17185(15) 0.0333(7) Uani 1 1 d .
H20A H -0.0667 0.3171 0.1621 0.050 Uiso 1 1 calc R
H20B H -0.1053 0.4281 0.1234 0.050 Uiso 1 1 calc R
H20C H -0.1754 0.3952 0.1959 0.050 Uiso 1 1 calc R
C21 C -0.0910(2) 0.52301(19) 0.24042(15) 0.0289(6) Uani 1 1 d .
H21A H -0.1630 0.5307 0.2671 0.043 Uiso 1 1 calc R
H21B H -0.0987 0.5642 0.1915 0.043 Uiso 1 1 calc R
H21C H -0.0471 0.5433 0.2720 0.043 Uiso 1 1 calc R
C22 C 0.0800(2) 0.4013(2) 0.18475(14) 0.0270(6) Uani 1 1 d .
H22A H 0.1218 0.4259 0.2150 0.041 Uiso 1 1 calc R
H22B H 0.0734 0.4381 0.1340 0.041 Uiso 1 1 calc R
H22C H 0.1174 0.3313 0.1793 0.041 Uiso 1 1 calc R
C23 C -0.1953(2) 0.2252(2) 0.44551(14) 0.0241(5) Uani 1 1 d .
C24 C -0.2416(2) 0.1778(2) 0.38965(16) 0.0373(7) Uani 1 1 d .
H24A H -0.2776 0.2284 0.3503 0.056 Uiso 1 1 calc R
H24B H -0.2942 0.1486 0.4180 0.056 Uiso 1 1 calc R
H24C H -0.1821 0.1266 0.3653 0.056 Uiso 1 1 calc R
C25 C -0.2889(2) 0.3107(2) 0.47760(15) 0.0313(6) Uani 1 1 d .
H25A H -0.2600 0.3462 0.5087 0.047 Uiso 1 1 calc R
H25B H -0.3418 0.2847 0.5094 0.047 Uiso 1 1 calc R
H25C H -0.3246 0.3558 0.4352 0.047 Uiso 1 1 calc R
C26 C -0.1490(2) 0.1464(2) 0.51048(15) 0.0318(6) Uani 1 1 d .
H26A H -0.0909 0.0914 0.4892 0.048 Uiso 1 1 calc R
H26B H -0.2069 0.1225 0.5371 0.048 Uiso 1 1 calc R
H26C H -0.1196 0.1749 0.5466 0.048 Uiso 1 1 calc R
C27 C -0.11823(18) 0.46389(17) 0.56737(13) 0.0157(4) Uani 1 1 d .
C28 C 0.49242(19) 0.65039(17) 0.21170(13) 0.0176(5) Uani 1 1 d .
C29 C 0.58467(19) 0.65205(17) 0.16130(13) 0.0173(4) Uani 1 1 d .
H29 H 0.6496 0.5980 0.1554 0.021 Uiso 1 1 calc R
C30 C 0.56521(19) 0.74668(17) 0.12102(13) 0.0172(5) Uani 1 1 d .
C31 C 0.45700(19) 0.80277(17) 0.14309(13) 0.0197(5) Uani 1 1 d .
H31 H 0.4209 0.8689 0.1244 0.024 Uiso 1 1 calc R
C32 C 0.4116(2) 0.74338(17) 0.19799(13) 0.0199(5) Uani 1 1 d .
H32 H 0.3395 0.7626 0.2215 0.024 Uiso 1 1 calc R
C33 C 0.4935(2) 0.57972(19) 0.28311(14) 0.0227(5) Uani 1 1 d .
C34 C 0.3792(2) 0.5838(2) 0.31809(14) 0.0283(6) Uani 1 1 d .
H34A H 0.3368 0.6517 0.3276 0.043 Uiso 1 1 calc R
H34B H 0.3846 0.5415 0.3664 0.043 Uiso 1 1 calc R
H34C H 0.3430 0.5607 0.2826 0.043 Uiso 1 1 calc R
C35 C 0.5597(2) 0.47365(19) 0.26824(16) 0.0296(6) Uani 1 1 d .
H35A H 0.5231 0.4503 0.2332 0.044 Uiso 1 1 calc R
H35B H 0.5659 0.4315 0.3167 0.044 Uiso 1 1 calc R
H35C H 0.6325 0.4712 0.2453 0.044 Uiso 1 1 calc R
C36 C 0.5496(2) 0.6137(2) 0.34130(15) 0.0339(7) Uani 1 1 d .
H36A H 0.6250 0.6063 0.3218 0.051 Uiso 1 1 calc R
H36B H 0.5487 0.5735 0.3903 0.051 Uiso 1 1 calc R
H36C H 0.5106 0.6830 0.3487 0.051 Uiso 1 1 calc R
C37 C 0.6509(2) 0.79070(19) 0.08232(14) 0.0222(5) Uani 1 1 d .
C38 C 0.6065(2) 0.87281(18) 0.01979(15) 0.0261(6) Uani 1 1 d .
H38A H 0.5889 0.8450 -0.0227 0.039 Uiso 1 1 calc R
H38B H 0.6614 0.9048 0.0013 0.039 Uiso 1 1 calc R
H38C H 0.5407 0.9214 0.0406 0.039 Uiso 1 1 calc R
C39 C 0.6827(2) 0.8350(2) 0.14613(16) 0.0348(7) Uani 1 1 d .
H39A H 0.6190 0.8866 0.1661 0.052 Uiso 1 1 calc R
H39B H 0.7399 0.8636 0.1258 0.052 Uiso 1 1 calc R
H39C H 0.7097 0.7834 0.1874 0.052 Uiso 1 1 calc R
C40 C 0.7527(2) 0.7136(2) 0.05007(16) 0.0291(6) Uani 1 1 d .
H40A H 0.7805 0.6607 0.0904 0.044 Uiso 1 1 calc R
H40B H 0.8085 0.7444 0.0315 0.044 Uiso 1 1 calc R
H40C H 0.7344 0.6861 0.0077 0.044 Uiso 1 1 calc R
C41 C 0.19254(18) 0.77348(18) 0.05359(14) 0.0196(5) Uani 1 1 d .
C42 C 0.22808(18) 0.75225(17) -0.02344(13) 0.0178(5) Uani 1 1 d .
H42 H 0.2097 0.7070 -0.0492 0.021 Uiso 1 1 calc R
C43 C 0.29490(18) 0.80891(16) -0.05547(13) 0.0157(4) Uani 1 1 d .
C44 C 0.30612(19) 0.86204(17) 0.00358(13) 0.0182(5) Uani 1 1 d .
H44 H 0.3490 0.9045 -0.0007 0.022 Uiso 1 1 calc R
C45 C 0.24200(18) 0.84067(17) 0.07033(14) 0.0197(5) Uani 1 1 d .
H45 H 0.2340 0.8672 0.1179 0.024 Uiso 1 1 calc R
C46 C 0.0983(2) 0.7490(2) 0.10231(15) 0.0252(6) Uani 1 1 d .
C47 C -0.0017(2) 0.8428(2) 0.09129(18) 0.0385(8) Uani 1 1 d .
H47A H -0.0654 0.8326 0.1218 0.058 Uiso 1 1 calc R
H47B H -0.0159 0.8563 0.0371 0.058 Uiso 1 1 calc R
H47C H 0.0131 0.8989 0.1079 0.058 Uiso 1 1 calc R
C48 C 0.1177(2) 0.7286(2) 0.18758(15) 0.0334(7) Uani 1 1 d .
H48A H 0.1795 0.6684 0.1957 0.050 Uiso 1 1 calc R
H48B H 0.0525 0.7201 0.2172 0.050 Uiso 1 1 calc R
H48C H 0.1334 0.7841 0.2043 0.050 Uiso 1 1 calc R
C49 C 0.0746(2) 0.6634(2) 0.07395(17) 0.0341(7) Uani 1 1 d .
H49A H 0.1388 0.6044 0.0775 0.051 Uiso 1 1 calc R
H49B H 0.0567 0.6803 0.0206 0.051 Uiso 1 1 calc R
H49C H 0.0130 0.6505 0.1056 0.051 Uiso 1 1 calc R
C50 C 0.3200(2) 0.83055(19) -0.14085(14) 0.0214(5) Uani 1 1 d .
C51 C 0.3554(2) 0.7385(2) -0.18305(14) 0.0261(6) Uani 1 1 d .
H51A H 0.4240 0.6932 -0.1649 0.039 Uiso 1 1 calc R
H51B H 0.3657 0.7566 -0.2381 0.039 Uiso 1 1 calc R
H51C H 0.2994 0.7062 -0.1733 0.039 Uiso 1 1 calc R
C52 C 0.2116(2) 0.9004(2) -0.17112(17) 0.0378(7) Uani 1 1 d .
H52A H 0.1564 0.8672 -0.1618 0.057 Uiso 1 1 calc R
H52B H 0.2230 0.9179 -0.2262 0.057 Uiso 1 1 calc R
H52C H 0.1870 0.9603 -0.1445 0.057 Uiso 1 1 calc R
C53 C 0.4041(2) 0.88488(19) -0.15683(15) 0.0259(6) Uani 1 1 d .
H53A H 0.3803 0.9431 -0.1283 0.039 Uiso 1 1 calc R
H53B H 0.4113 0.9053 -0.2117 0.039 Uiso 1 1 calc R
H53C H 0.4745 0.8410 -0.1407 0.039 Uiso 1 1 calc R
C54 C 0.61920(18) 0.54618(17) -0.05867(13) 0.0165(4) Uani 1 1 d .

loop_
_atom_site_aniso_label
_atom_site_aniso_U_11
_atom_site_aniso_U_22
_atom_site_aniso_U_33
_atom_site_aniso_U_23
_atom_site_aniso_U_13
_atom_site_aniso_U_12
Th1 0.01278(4) 0.01127(4) 0.01362(4) -0.00198(3) -0.00144(3) -0.00306(3)
Th2 0.01241(4) 0.01134(4) 0.01456(4) -0.00247(3) -0.00149(3) -0.00298(3)
S1 0.0200(3) 0.0133(3) 0.0177(3) -0.0004(2) 0.0006(2) -0.0048(2)
S2 0.0151(3) 0.0146(3) 0.0165(3) -0.0012(2) -0.0034(2) -0.0033(2)
S3 0.0262(3) 0.0195(3) 0.0160(3) -0.0045(2) 0.0032(2) -0.0108(3)
S4 0.0150(3) 0.0138(3) 0.0178(3) -0.0019(2) -0.0032(2) -0.0032(2)
S5 0.0208(3) 0.0146(3) 0.0209(3) -0.0005(2) 0.0015(2) -0.0053(2)
S6 0.0275(3) 0.0201(3) 0.0181(3) -0.0048(2) 0.0050(2) -0.0111(3)
C1 0.0154(11) 0.0131(10) 0.0169(11) -0.0005(8) -0.0024(8) -0.0006(9)
C2 0.0152(11) 0.0144(11) 0.0217(12) 0.0005(9) -0.0044(9) -0.0026(9)
C3 0.0139(11) 0.0171(11) 0.0237(12) -0.0017(9) 0.0013(9) -0.0021(9)
C4 0.0169(11) 0.0138(11) 0.0218(12) -0.0044(9) -0.0013(9) -0.0006(9)
C5 0.0153(11) 0.0112(10) 0.0226(12) -0.0015(9) -0.0025(9) -0.0023(8)
C6 0.0199(12) 0.0188(12) 0.0170(11) 0.0014(9) -0.0049(9) 0.0006(10)
C7 0.0279(14) 0.0192(12) 0.0225(13) 0.0023(10) 0.0027(10) -0.0041(11)
C8 0.0256(13) 0.0276(14) 0.0191(12) -0.0053(10) -0.0058(10) -0.0054(11)
C9 0.0292(15) 0.0287(15) 0.0250(14) 0.0043(12) -0.0069(11) 0.0055(12)
C10 0.0170(12) 0.0247(13) 0.0261(13) 0.0004(11) 0.0046(10) -0.0029(10)
C11 0.0211(14) 0.0350(17) 0.0459(18) -0.0015(14) 0.0042(12) -0.0138(13)
C12 0.0202(14) 0.0370(18) 0.0437(18) 0.0027(14) 0.0068(12) -0.0005(13)
C13 0.0241(14) 0.0317(16) 0.0299(15) -0.0014(12) 0.0082(11) -0.0014(12)
C14 0.0215(12) 0.0192(12) 0.0161(11) -0.0042(9) -0.0027(9) -0.0064(10)
C15 0.0183(11) 0.0167(11) 0.0174(11) -0.0031(9) -0.0044(8) -0.0043(9)
C16 0.0202(12) 0.0207(12) 0.0160(11) -0.0010(9) -0.0057(9) -0.0112(10)
C17 0.0228(12) 0.0132(10) 0.0210(12) -0.0018(9) -0.0068(9) -0.0052(9)
C18 0.0221(12) 0.0194(12) 0.0182(11) -0.0052(9) -0.0025(9) -0.0039(10)
C19 0.0274(14) 0.0222(13) 0.0159(11) -0.0005(10) -0.0049(9) -0.0083(11)
C20 0.0421(18) 0.0412(18) 0.0236(14) 0.0022(13) -0.0127(12) -0.0211(15)
C21 0.0346(16) 0.0226(13) 0.0264(14) 0.0042(11) -0.0066(11) -0.0061(12)
C22 0.0328(15) 0.0289(14) 0.0201(12) -0.0016(11) 0.0005(11) -0.0122(12)
C23 0.0262(14) 0.0296(14) 0.0228(13) -0.0014(11) -0.0050(10) -0.0167(12)
C24 0.0408(18) 0.049(2) 0.0360(17) -0.0072(15) -0.0101(13) -0.0299(16)
C25 0.0226(14) 0.0475(19) 0.0265(14) -0.0007(13) 0.0001(11) -0.0165(13)
C26 0.0406(17) 0.0319(16) 0.0307(15) 0.0047(12) -0.0066(12) -0.0237(14)
C27 0.0122(10) 0.0170(11) 0.0182(11) -0.0039(9) -0.0009(8) -0.0046(9)
C28 0.0194(12) 0.0169(11) 0.0172(11) -0.0042(9) -0.0024(9) -0.0053(9)
C29 0.0163(11) 0.0147(11) 0.0199(11) -0.0025(9) -0.0043(9) -0.0024(9)
C30 0.0189(12) 0.0161(11) 0.0188(11) -0.0015(9) -0.0052(9) -0.0073(9)
C31 0.0254(13) 0.0148(11) 0.0197(11) -0.0018(9) -0.0073(9) -0.0057(10)
C32 0.0191(12) 0.0195(12) 0.0203(12) -0.0080(9) -0.0032(9) -0.0025(10)
C33 0.0259(14) 0.0237(13) 0.0180(12) 0.0008(10) -0.0030(10) -0.0080(11)
C34 0.0324(15) 0.0342(16) 0.0185(12) -0.0031(11) 0.0035(10) -0.0126(13)
C35 0.0314(15) 0.0217(13) 0.0318(15) 0.0057(11) -0.0020(12) -0.0067(12)
C36 0.0458(18) 0.0410(18) 0.0214(13) 0.0006(12) -0.0126(12) -0.0205(15)
C37 0.0222(13) 0.0217(12) 0.0267(13) 0.0013(10) -0.0094(10) -0.0111(10)
C38 0.0275(14) 0.0208(13) 0.0317(15) 0.0048(11) -0.0076(11) -0.0110(11)
C39 0.0365(17) 0.0373(17) 0.0408(17) -0.0032(14) -0.0158(13) -0.0217(14)
C40 0.0187(13) 0.0314(15) 0.0377(16) 0.0048(13) -0.0055(11) -0.0105(12)
C41 0.0128(11) 0.0194(12) 0.0224(12) -0.0003(10) -0.0010(9) -0.0005(9)
C42 0.0131(11) 0.0161(11) 0.0227(12) -0.0031(9) -0.0050(9) -0.0013(9)
C43 0.0137(11) 0.0137(10) 0.0175(11) -0.0007(8) -0.0019(8) -0.0016(8)
C44 0.0184(12) 0.0131(10) 0.0221(12) -0.0018(9) -0.0044(9) -0.0028(9)
C45 0.0150(11) 0.0194(12) 0.0225(12) -0.0057(10) -0.0025(9) -0.0007(9)
C46 0.0124(11) 0.0292(14) 0.0304(14) -0.0017(11) 0.0041(10) -0.0044(10)
C47 0.0150(13) 0.0420(19) 0.050(2) -0.0028(15) 0.0027(12) -0.0010(13)
C48 0.0231(14) 0.0405(18) 0.0298(15) -0.0024(13) 0.0107(11) -0.0062(13)
C49 0.0240(15) 0.0367(17) 0.0448(18) -0.0006(14) 0.0021(12) -0.0168(13)
C50 0.0223(13) 0.0202(12) 0.0173(11) 0.0004(9) -0.0051(9) -0.0006(10)
C51 0.0278(14) 0.0307(15) 0.0185(12) -0.0015(11) -0.0053(10) -0.0071(12)
C52 0.0302(16) 0.0403(18) 0.0313(16) 0.0091(14) -0.0085(12) 0.0015(14)
C53 0.0301(15) 0.0182(12) 0.0247(13) 0.0055(10) 0.0030(11) -0.0062(11)
C54 0.0121(10) 0.0189(11) 0.0188(11) -0.0022(9) -0.0014(8) -0.0052(9)

loop_
_atom_type_symbol
_atom_type_description
_atom_type_scat_dispersion_real
_atom_type_scat_dispersion_imag
_atom_type_scat_source
C C 0.0033 0.0016 'International Tables Vol C Tables 4.2.6.8 and 6.1.1.4'
H H 0.0000 0.0000 'International Tables Vol C Tables 4.2.6.8 and 6.1.1.4'
S S 0.1246 0.1234 'International Tables Vol C Tables 4.2.6.8 and 6.1.1.4'
Th Th -7.2400 8.8979 'International Tables Vol C Tables 4.2.6.8 and 6.1.1.4'

loop_
_geom_angle_atom_site_label_1
_geom_angle_atom_site_label_2
_geom_angle_atom_site_label_3
_geom_angle
_geom_angle_site_symmetry_1
_geom_angle_site_symmetry_3
C17 Th1 C5 70.80(7) . .
C17 Th1 C18 29.56(7) . .
C5 Th1 C18 86.79(7) . .
C17 Th1 C4 67.94(7) . .
C5 Th1 C4 29.69(6) . .
C18 Th1 C4 69.95(7) . .
C17 Th1 S1 100.15(5) . .
C5 Th1 S1 87.84(5) . .
C18 Th1 S1 126.72(5) . .
C4 Th1 S1 117.53(5) . .
C17 Th1 C3 94.96(7) . .
C5 Th1 C3 48.04(7) . .
C18 Th1 C3 88.17(7) . .
C4 Th1 C3 28.93(7) . .
S1 Th1 C3 124.41(5) . .
C17 Th1 S3 119.98(5) . 2_566
C5 Th1 S3 130.08(5) . 2_566
C18 Th1 S3 90.56(5) . 2_566
C4 Th1 S3 104.31(5) . 2_566
S1 Th1 S3 130.583(17) . 2_566
C3 Th1 S3 82.07(5) . 2_566
C17 Th1 C16 28.89(7) . .
C5 Th1 C16 89.43(7) . .
C18 Th1 C16 48.01(7) . .
C4 Th1 C16 95.14(7) . .
S1 Th1 C16 78.99(5) . .
C3 Th1 C16 123.32(7) . .
S3 Th1 C16 123.84(5) 2_566 .
C17 Th1 C2 113.84(7) . .
C5 Th1 C2 47.15(7) . .
C18 Th1 C2 115.39(7) . .
C4 Th1 C2 47.33(7) . .
S1 Th1 C2 98.30(5) . .
C3 Th1 C2 28.70(6) . .
S3 Th1 C2 91.04(5) 2_566 .
C16 Th1 C2 136.53(7) . .
C17 Th1 C1 99.08(7) . .
C5 Th1 C1 28.84(6) . .
C18 Th1 C1 114.76(7) . .
C4 Th1 C1 48.06(7) . .
S1 Th1 C1 77.09(5) . .
C3 Th1 C1 47.68(7) . .
S3 Th1 C1 119.27(5) 2_566 .
C16 Th1 C1 112.94(7) . .
C2 Th1 C1 28.44(6) . .
C17 Th1 C15 47.20(7) . .
C5 Th1 C15 116.36(7) . .
C18 Th1 C15 47.23(7) . .
C4 Th1 C15 113.46(7) . .
S1 Th1 C15 89.93(5) . .
C3 Th1 C15 135.40(7) . .
S3 Th1 C15 96.81(5) 2_566 .
C16 Th1 C15 28.56(6) . .
C2 Th1 C15 160.72(7) . .
C1 Th1 C15 141.49(7) . .
C17 Th1 C14 47.87(7) . .
C5 Th1 C14 114.93(7) . .
C18 Th1 C14 28.82(6) . .
C4 Th1 C14 98.10(7) . .
S1 Th1 C14 118.47(5) . .
C3 Th1 C14 111.23(7) . .
S3 Th1 C14 77.42(5) 2_566 .
C16 Th1 C14 47.61(6) . .
C2 Th1 C14 139.92(7) . .
C1 Th1 C14 143.43(7) . .
C15 Th1 C14 28.55(6) . .
C31 Th2 C32 29.77(7) . .
C31 Th2 C45 67.76(7) . .
C32 Th2 C45 70.62(7) . .
C31 Th2 C44 70.51(7) . .
C32 Th2 C44 87.34(7) . .
C45 Th2 C44 29.70(7) . .
C31 Th2 C30 29.12(7) . .
C32 Th2 C30 48.14(7) . .
C45 Th2 C30 95.04(7) . .
C44 Th2 C30 88.96(7) . .
C31 Th2 S5 100.17(5) . .
C32 Th2 S5 126.66(5) . .
C45 Th2 S5 117.04(5) . .
C44 Th2 S5 87.34(5) . .
C30 Th2 S5 78.72(5) . .
C31 Th2 C41 94.79(7) . .
C32 Th2 C41 88.82(7) . .
C45 Th2 C41 28.89(7) . .
C44 Th2 C41 48.02(7) . .
C30 Th2 C41 123.26(7) . .
S5 Th2 C41 123.81(5) . .
C31 Th2 S6 118.57(5) . 2_665
C32 Th2 S6 88.91(5) . 2_665
C45 Th2 S6 104.68(5) . 2_665
C44 Th2 S6 130.98(5) . 2_665
C30 Th2 S6 122.68(5) . 2_665
S5 Th2 S6 131.446(18) . 2_665
C41 Th2 S6 83.05(5) . 2_665
C31 Th2 C42 113.76(7) . .
C32 Th2 C42 116.14(7) . .
C45 Th2 C42 47.44(7) . .
C44 Th2 C42 47.35(7) . .
C30 Th2 C42 136.28(7) . .
S5 Th2 C42 97.78(5) . .
C41 Th2 C42 28.71(6) . .
S6 Th2 C42 92.47(5) 2_665 .
C31 Th2 C43 98.98(7) . .
C32 Th2 C43 115.42(7) . .
C45 Th2 C43 48.00(7) . .
C44 Th2 C43 28.98(6) . .
C30 Th2 C43 112.60(7) . .
S5 Th2 C43 76.70(5) . .
C41 Th2 C43 47.44(6) . .
S6 Th2 C43 120.63(5) 2_665 .
C42 Th2 C43 28.31(6) . .
C31 Th2 C29 47.42(7) . .
C32 Th2 C29 47.28(7) . .
C45 Th2 C29 113.75(7) . .
C44 Th2 C29 116.01(7) . .
C30 Th2 C29 28.49(6) . .
S5 Th2 C29 89.39(5) . .
C41 Th2 C29 136.06(7) . .
S6 Th2 C29 95.91(5) 2_665 .
C42 Th2 C29 161.02(7) . .
C43 Th2 C29 141.09(6) . .
C31 Th2 C28 47.85(7) . .
C32 Th2 C28 28.80(6) . .
C45 Th2 C28 98.94(7) . .
C44 Th2 C28 115.19(7) . .
C30 Th2 C28 47.22(6) . .
S5 Th2 C28 117.59(5) . .
C41 Th2 C28 112.48(7) . .
S6 Th2 C28 76.46(5) 2_665 .
C42 Th2 C28 141.18(7) . .
C43 Th2 C28 143.91(6) . .
C29 Th2 C28 28.22(6) . .
C27 S1 Th1 89.32(8) . .
C27 S2 Th1 81.29(8) . .
C27 S2 Th1 82.40(8) . 2_566
Th1 S2 Th1 117.735(18) . 2_566
C27 S3 Th1 90.85(8) . 2_566
C54 S4 Th2 81.19(8) . .
C54 S4 Th2 82.92(8) . 2_665
Th2 S4 Th2 117.300(19) . 2_665
C54 S5 Th2 89.03(8) . .
C54 S6 Th2 90.39(8) . 2_665
C5 C1 C2 106.2(2) . .
C5 C1 C6 126.9(2) . .
C2 C1 C6 124.5(2) . .
C5 C1 Th1 71.03(13) . .
C2 C1 Th1 75.54(13) . .
C6 C1 Th1 132.33(15) . .
C1 C2 C3 109.8(2) . .
C1 C2 Th1 76.02(13) . .
C3 C2 Th1 74.84(13) . .
C1 C2 H2 125.1 . .
C3 C2 H2 125.1 . .
Th1 C2 H2 115.9 . .
C4 C3 C2 106.8(2) . .
C4 C3 C10 125.6(2) . .
C2 C3 C10 125.5(2) . .
C4 C3 Th1 72.42(13) . .
C2 C3 Th1 76.46(13) . .
C10 C3 Th1 129.46(16) . .
C3 C4 C5 108.1(2) . .
C3 C4 Th1 78.65(13) . .
C5 C4 Th1 74.78(13) . .
C3 C4 H4 126.0 . .
C5 C4 H4 126.0 . .
Th1 C4 H4 113.0 . .
C1 C5 C4 109.1(2) . .
C1 C5 Th1 80.13(13) . .
C4 C5 Th1 75.53(13) . .
C1 C5 H5 125.5 . .
C4 C5 H5 125.5 . .
Th1 C5 H5 111.3 . .
C1 C6 C8 111.4(2) . .
C1 C6 C7 112.9(2) . .
C8 C6 C7 110.4(2) . .
C1 C6 C9 105.6(2) . .
C8 C6 C9 109.0(2) . .
C7 C6 C9 107.3(2) . .
C6 C7 H7A 109.5 . .
C6 C7 H7B 109.5 . .
H7A C7 H7B 109.5 . .
C6 C7 H7C 109.5 . .
H7A C7 H7C 109.5 . .
H7B C7 H7C 109.5 . .
C6 C8 H8A 109.5 . .
C6 C8 H8B 109.5 . .
H8A C8 H8B 109.5 . .
C6 C8 H8C 109.5 . .
H8A C8 H8C 109.5 . .
H8B C8 H8C 109.5 . .
C6 C9 H9A 109.5 . .
C6 C9 H9B 109.5 . .
H9A C9 H9B 109.5 . .
C6 C9 H9C 109.5 . .
H9A C9 H9C 109.5 . .
H9B C9 H9C 109.5 . .
C3 C10 C11 112.0(2) . .
C3 C10 C13 112.6(2) . .
C11 C10 C13 109.3(2) . .
C3 C10 C12 106.1(2) . .
C11 C10 C12 108.3(2) . .
C13 C10 C12 108.3(2) . .
C10 C11 H11A 109.5 . .
C10 C11 H11B 109.5 . .
H11A C11 H11B 109.5 . .
C10 C11 H11C 109.5 . .
H11A C11 H11C 109.5 . .
H11B C11 H11C 109.5 . .
C10 C12 H12A 109.5 . .
C10 C12 H12B 109.5 . .
H12A C12 H12B 109.5 . .
C10 C12 H12C 109.5 . .
H12A C12 H12C 109.5 . .
H12B C12 H12C 109.5 . .
C10 C13 H13A 109.5 . .
C10 C13 H13B 109.5 . .
H13A C13 H13B 109.5 . .
C10 C13 H13C 109.5 . .
H13A C13 H13C 109.5 . .
H13B C13 H13C 109.5 . .
C18 C14 C15 105.9(2) . .
C18 C14 C19 126.2(2) . .
C15 C14 C19 125.2(2) . .
C18 C14 Th1 70.50(13) . .
C15 C14 Th1 75.25(13) . .
C19 C14 Th1 133.85(16) . .
C16 C15 C14 109.7(2) . .
C16 C15 Th1 74.98(13) . .
C14 C15 Th1 76.20(13) . .
C16 C15 H15 125.1 . .
C14 C15 H15 125.1 . .
Th1 C15 H15 115.6 . .
C17 C16 C15 106.4(2) . .
C17 C16 C23 125.1(2) . .
C15 C16 C23 126.3(2) . .
C17 C16 Th1 71.38(13) . .
C15 C16 Th1 76.45(13) . .
C23 C16 Th1 130.60(15) . .
C16 C17 C18 109.0(2) . .
C16 C17 Th1 79.73(13) . .
C18 C17 Th1 75.50(13) . .
C16 C17 H17 125.5 . .
C18 C17 H17 125.5 . .
Th1 C17 H17 111.7 . .
C17 C18 C14 108.9(2) . .
C17 C18 Th1 74.94(13) . .
C14 C18 Th1 80.68(13) . .
C17 C18 H18 125.6 . .
C14 C18 H18 125.6 . .
Th1 C18 H18 111.3 . .
C14 C19 C21 112.0(2) . .
C14 C19 C20 105.8(2) . .
C21 C19 C20 108.7(2) . .
C14 C19 C22 112.5(2) . .
C21 C19 C22 110.1(2) . .
C20 C19 C22 107.5(2) . .
C19 C20 H20A 109.5 . .
C19 C20 H20B 109.5 . .
H20A C20 H20B 109.5 . .
C19 C20 H20C 109.5 . .
H20A C20 H20C 109.5 . .
H20B C20 H20C 109.5 . .
C19 C21 H21A 109.5 . .
C19 C21 H21B 109.5 . .
H21A C21 H21B 109.5 . .
C19 C21 H21C 109.5 . .
H21A C21 H21C 109.5 . .
H21B C21 H21C 109.5 . .
C19 C22 H22A 109.5 . .
C19 C22 H22B 109.5 . .
H22A C22 H22B 109.5 . .
C19 C22 H22C 109.5 . .
H22A C22 H22C 109.5 . .
H22B C22 H22C 109.5 . .
C16 C23 C26 112.0(2) . .
C16 C23 C25 112.5(2) . .
C26 C23 C25 110.2(2) . .
C16 C23 C24 105.6(2) . .
C26 C23 C24 108.1(2) . .
C25 C23 C24 108.2(2) . .
C23 C24 H24A 109.5 . .
C23 C24 H24B 109.5 . .
H24A C24 H24B 109.5 . .
C23 C24 H24C 109.5 . .
H24A C24 H24C 109.5 . .
H24B C24 H24C 109.5 . .
C23 C25 H25A 109.5 . .
C23 C25 H25B 109.5 . .
H25A C25 H25B 109.5 . .
C23 C25 H25C 109.5 . .
H25A C25 H25C 109.5 . .
H25B C25 H25C 109.5 . .
C23 C26 H26A 109.5 . .
C23 C26 H26B 109.5 . .
H26A C26 H26B 109.5 . .
C23 C26 H26C 109.5 . .
H26A C26 H26C 109.5 . .
H26B C26 H26C 109.5 . .
S1 C27 S3 119.26(13) . .
S1 C27 S2 120.05(13) . .
S3 C27 S2 120.53(14) . .
C29 C28 C32 106.6(2) . .
C29 C28 C33 125.2(2) . .
C32 C28 C33 125.1(2) . .
C29 C28 Th2 75.10(13) . .
C32 C28 Th2 70.04(13) . .
C33 C28 Th2 135.50(16) . .
C30 C29 C28 109.5(2) . .
C30 C29 Th2 74.33(13) . .
C28 C29 Th2 76.68(13) . .
C30 C29 H29 125.2 . .
C28 C29 H29 125.2 . .
Th2 C29 H29 115.7 . .
C31 C30 C29 107.0(2) . .
C31 C30 C37 124.1(2) . .
C29 C30 C37 126.3(2) . .
C31 C30 Th2 71.39(13) . .
C29 C30 Th2 77.18(13) . .
C37 C30 Th2 131.14(15) . .
C30 C31 C32 108.3(2) . .
C30 C31 Th2 79.49(13) . .
C32 C31 Th2 75.80(13) . .
C30 C31 H31 125.8 . .
C32 C31 H31 125.8 . .
Th2 C31 H31 111.4 . .
C31 C32 C28 108.4(2) . .
C31 C32 Th2 74.43(13) . .
C28 C32 Th2 81.17(13) . .
C31 C32 H32 125.8 . .
C28 C32 H32 125.8 . .
Th2 C32 H32 111.1 . .
C28 C33 C35 111.8(2) . .
C28 C33 C34 113.0(2) . .
C35 C33 C34 109.5(2) . .
C28 C33 C36 105.3(2) . .
C35 C33 C36 108.8(2) . .
C34 C33 C36 108.3(2) . .
C33 C34 H34A 109.5 . .
C33 C34 H34B 109.5 . .
H34A C34 H34B 109.5 . .
C33 C34 H34C 109.5 . .
H34A C34 H34C 109.5 . .
H34B C34 H34C 109.5 . .
C33 C35 H35A 109.5 . .
C33 C35 H35B 109.5 . .
H35A C35 H35B 109.5 . .
C33 C35 H35C 109.5 . .
H35A C35 H35C 109.5 . .
H35B C35 H35C 109.5 . .
C33 C36 H36A 109.5 . .
C33 C36 H36B 109.5 . .
H36A C36 H36B 109.5 . .
C33 C36 H36C 109.5 . .
H36A C36 H36C 109.5 . .
H36B C36 H36C 109.5 . .
C30 C37 C38 112.4(2) . .
C30 C37 C39 104.5(2) . .
C38 C37 C39 108.5(2) . .
C30 C37 C40 112.9(2) . .
C38 C37 C40 109.9(2) . .
C39 C37 C40 108.3(2) . .
C37 C38 H38A 109.5 . .
C37 C38 H38B 109.5 . .
H38A C38 H38B 109.5 . .
C37 C38 H38C 109.5 . .
H38A C38 H38C 109.5 . .
H38B C38 H38C 109.5 . .
C37 C39 H39A 109.5 . .
C37 C39 H39B 109.5 . .
H39A C39 H39B 109.5 . .
C37 C39 H39C 109.5 . .
H39A C39 H39C 109.5 . .
H39B C39 H39C 109.5 . .
C37 C40 H40A 109.5 . .
C37 C40 H40B 109.5 . .
H40A C40 H40B 109.5 . .
C37 C40 H40C 109.5 . .
H40A C40 H40C 109.5 . .
H40B C40 H40C 109.5 . .
C45 C41 C42 107.1(2) . .
C45 C41 C46 125.1(2) . .
C42 C41 C46 126.3(2) . .
C45 C41 Th2 72.31(13) . .
C42 C41 Th2 76.40(13) . .
C46 C41 Th2 127.89(16) . .
C43 C42 C41 109.4(2) . .
C43 C42 Th2 76.07(13) . .
C41 C42 Th2 74.90(13) . .
C43 C42 H42 125.3 . .
C41 C42 H42 125.3 . .
Th2 C42 H42 115.7 . .
C42 C43 C44 106.9(2) . .
C42 C43 C50 124.4(2) . .
C44 C43 C50 126.4(2) . .
C42 C43 Th2 75.62(13) . .
C44 C43 Th2 71.34(13) . .
C50 C43 Th2 131.83(15) . .
C43 C44 C45 108.3(2) . .
C43 C44 Th2 79.68(13) . .
C45 C44 Th2 75.13(13) . .
C43 C44 H44 125.9 . .
C45 C44 H44 125.9 . .
Th2 C44 H44 111.8 . .
C41 C45 C44 108.3(2) . .
C41 C45 Th2 78.80(14) . .
C44 C45 Th2 75.17(13) . .
C41 C45 H45 125.9 . .
C44 C45 H45 125.9 . .
Th2 C45 H45 112.6 . .
C49 C46 C41 111.5(2) . .
C49 C46 C48 110.9(2) . .
C41 C46 C48 112.1(2) . .
C49 C46 C47 108.5(2) . .
C41 C46 C47 105.1(2) . .
C48 C46 C47 108.5(2) . .
C46 C47 H47A 109.5 . .
C46 C47 H47B 109.5 . .
H47A C47 H47B 109.5 . .
C46 C47 H47C 109.5 . .
H47A C47 H47C 109.5 . .
H47B C47 H47C 109.5 . .
C46 C48 H48A 109.5 . .
C46 C48 H48B 109.5 . .
H48A C48 H48B 109.5 . .
C46 C48 H48C 109.5 . .
H48A C48 H48C 109.5 . .
H48B C48 H48C 109.5 . .
C46 C49 H49A 109.5 . .
C46 C49 H49B 109.5 . .
H49A C49 H49B 109.5 . .
C46 C49 H49C 109.5 . .
H49A C49 H49C 109.5 . .
H49B C49 H49C 109.5 . .
C51 C50 C43 112.5(2) . .
C51 C50 C53 110.9(2) . .
C43 C50 C53 111.6(2) . .
C51 C50 C52 108.0(2) . .
C43 C50 C52 105.7(2) . .
C53 C50 C52 107.8(2) . .
C50 C51 H51A 109.5 . .
C50 C51 H51B 109.5 . .
H51A C51 H51B 109.5 . .
C50 C51 H51C 109.5 . .
H51A C51 H51C 109.5 . .
H51B C51 H51C 109.5 . .
C50 C52 H52A 109.5 . .
C50 C52 H52B 109.5 . .
H52A C52 H52B 109.5 . .
C50 C52 H52C 109.5 . .
H52A C52 H52C 109.5 . .
H52B C52 H52C 109.5 . .
C50 C53 H53A 109.5 . .
C50 C53 H53B 109.5 . .
H53A C53 H53B 109.5 . .
C50 C53 H53C 109.5 . .
H53A C53 H53C 109.5 . .
H53B C53 H53C 109.5 . .
S5 C54 S6 119.49(14) . .
S5 C54 S4 119.83(14) . .
S6 C54 S4 120.49(14) . .

loop_
_geom_bond_atom_site_label_1
_geom_bond_atom_site_label_2
_geom_bond_distance
_geom_bond_site_symmetry_2
Th1 C17 2.765(2) .
Th1 C5 2.770(2) .
Th1 C18 2.772(2) .
Th1 C4 2.779(2) .
Th1 S1 2.8578(6) .
Th1 C3 2.858(2) .
Th1 S3 2.8664(6) 2_566
Th1 C16 2.871(2) .
Th1 C2 2.879(2) .
Th1 C1 2.885(2) .
Th1 C15 2.890(2) .
Th1 C14 2.902(2) .
Th2 C31 2.755(2) .
Th2 C32 2.773(2) .
Th2 C45 2.781(2) .
Th2 C44 2.782(2) .
Th2 C30 2.859(2) .
Th2 S5 2.8595(6) .
Th2 C41 2.863(2) .
Th2 S6 2.8720(6) 2_665
Th2 C42 2.883(2) .
Th2 C43 2.888(2) .
Th2 C29 2.895(2) .
Th2 C28 2.915(2) .
S1 C27 1.702(2) .
S2 C27 1.714(2) .
S2 Th1 3.1237(6) 2_566
S3 C27 1.708(2) .
S3 Th1 2.8663(6) 2_566
S4 C54 1.719(2) .
S4 Th2 3.0966(6) 2_665
S5 C54 1.699(2) .
S6 C54 1.707(2) .
S6 Th2 2.8720(6) 2_665
C1 C5 1.413(3) .
C1 C2 1.416(3) .
C1 C6 1.513(3) .
C2 C3 1.422(3) .
C2 H2 0.9500 .
C3 C4 1.410(3) .
C3 C10 1.522(3) .
C4 C5 1.422(3) .
C4 H4 0.9500 .
C5 H5 0.9500 .
C6 C8 1.529(3) .
C6 C7 1.529(3) .
C6 C9 1.548(3) .
C7 H7A 0.9800 .
C7 H7B 0.9800 .
C7 H7C 0.9800 .
C8 H8A 0.9800 .
C8 H8B 0.9800 .
C8 H8C 0.9800 .
C9 H9A 0.9800 .
C9 H9B 0.9800 .
C9 H9C 0.9800 .
C10 C11 1.525(4) .
C10 C13 1.534(4) .
C10 C12 1.548(4) .
C11 H11A 0.9800 .
C11 H11B 0.9800 .
C11 H11C 0.9800 .
C12 H12A 0.9800 .
C12 H12B 0.9800 .
C12 H12C 0.9800 .
C13 H13A 0.9800 .
C13 H13B 0.9800 .
C13 H13C 0.9800 .
C14 C18 1.418(3) .
C14 C15 1.428(3) .
C14 C19 1.515(3) .
C15 C16 1.421(3) .
C15 H15 0.9500 .
C16 C17 1.409(3) .
C16 C23 1.529(3) .
C17 C18 1.412(3) .
C17 H17 0.9500 .
C18 H18 0.9500 .
C19 C21 1.533(3) .
C19 C20 1.545(3) .
C19 C22 1.549(3) .
C20 H20A 0.9800 .
C20 H20B 0.9800 .
C20 H20C 0.9800 .
C21 H21A 0.9800 .
C21 H21B 0.9800 .
C21 H21C 0.9800 .
C22 H22A 0.9800 .
C22 H22B 0.9800 .
C22 H22C 0.9800 .
C23 C26 1.535(4) .
C23 C25 1.537(4) .
C23 C24 1.551(3) .
C24 H24A 0.9800 .
C24 H24B 0.9800 .
C24 H24C 0.9800 .
C25 H25A 0.9800 .
C25 H25B 0.9800 .
C25 H25C 0.9800 .
C26 H26A 0.9800 .
C26 H26B 0.9800 .
C26 H26C 0.9800 .
C28 C29 1.417(3) .
C28 C32 1.421(3) .
C28 C33 1.516(3) .
C29 C30 1.416(3) .
C29 H29 0.9500 .
C30 C31 1.415(3) .
C30 C37 1.519(3) .
C31 C32 1.420(3) .
C31 H31 0.9500 .
C32 H32 0.9500 .
C33 C35 1.530(3) .
C33 C34 1.534(3) .
C33 C36 1.547(3) .
C34 H34A 0.9800 .
C34 H34B 0.9800 .
C34 H34C 0.9800 .
C35 H35A 0.9800 .
C35 H35B 0.9800 .
C35 H35C 0.9800 .
C36 H36A 0.9800 .
C36 H36B 0.9800 .
C36 H36C 0.9800 .
C37 C38 1.525(3) .
C37 C39 1.529(3) .
C37 C40 1.530(4) .
C38 H38A 0.9800 .
C38 H38B 0.9800 .
C38 H38C 0.9800 .
C39 H39A 0.9800 .
C39 H39B 0.9800 .
C39 H39C 0.9800 .
C40 H40A 0.9800 .
C40 H40B 0.9800 .
C40 H40C 0.9800 .
C41 C45 1.410(3) .
C41 C42 1.425(3) .
C41 C46 1.531(3) .
C42 C43 1.411(3) .
C42 H42 0.9500 .
C43 C44 1.422(3) .
C43 C50 1.521(3) .
C44 C45 1.426(3) .
C44 H44 0.9500 .
C45 H45 0.9500 .
C46 C49 1.528(4) .
C46 C48 1.534(4) .
C46 C47 1.551(4) .
C47 H47A 0.9800 .
C47 H47B 0.9800 .
C47 H47C 0.9800 .
C48 H48A 0.9800 .
C48 H48B 0.9800 .
C48 H48C 0.9800 .
C49 H49A 0.9800 .
C49 H49B 0.9800 .
C49 H49C 0.9800 .
C50 C51 1.521(3) .
C50 C53 1.533(3) .
C50 C52 1.552(3) .
C51 H51A 0.9800 .
C51 H51B 0.9800 .
C51 H51C 0.9800 .
C52 H52A 0.9800 .
C52 H52B 0.9800 .
C52 H52C 0.9800 .
C53 H53A 0.9800 .
C53 H53B 0.9800 .
C53 H53C 0.9800 .

loop_
_geom_torsion_atom_site_label_1
_geom_torsion_atom_site_label_2
_geom_torsion_atom_site_label_3
_geom_torsion_atom_site_label_4
_geom_torsion
_geom_torsion_site_symmetry_1
_geom_torsion_site_symmetry_4
C17 Th1 S1 C27 -131.61(9) . .
C5 Th1 S1 C27 158.34(9) . .
C18 Th1 S1 C27 -117.28(10) . .
C4 Th1 S1 C27 158.08(9) . .
C3 Th1 S1 C27 125.15(10) . .
S3 Th1 S1 C27 13.64(8) 2_566 .
C16 Th1 S1 C27 -111.83(9) . .
C2 Th1 S1 C27 112.22(9) . .
C1 Th1 S1 C27 131.30(9) . .
C15 Th1 S1 C27 -85.28(9) . .
C14 Th1 S1 C27 -84.31(9) . .
C17 Th1 S2 C27 104.21(9) . .
C5 Th1 S2 C27 9.95(12) . .
C18 Th1 S2 C27 136.99(9) . .
C4 Th1 S2 C27 -34.8(6) . .
S1 Th1 S2 C27 17.59(8) . .
C3 Th1 S2 C27 -89.34(12) . .
S3 Th1 S2 C27 -138.61(8) 2_566 .
C16 Th1 S2 C27 95.93(9) . .
C2 Th1 S2 C27 -57.83(10) . .
C1 Th1 S2 C27 -21.71(10) . .
C15 Th1 S2 C27 119.29(9) . .
C14 Th1 S2 C27 143.57(9) . .
C17 Th1 S2 Th1 -179.19(6) . 2_566
C5 Th1 S2 Th1 86.55(9) . 2_566
C18 Th1 S2 Th1 -146.41(6) . 2_566
C4 Th1 S2 Th1 41.8(6) . 2_566
S1 Th1 S2 Th1 94.19(2) . 2_566
C3 Th1 S2 Th1 -12.74(10) . 2_566
S3 Th1 S2 Th1 -62.02(2) 2_566 2_566
C16 Th1 S2 Th1 172.52(5) . 2_566
C2 Th1 S2 Th1 18.77(6) . 2_566
C1 Th1 S2 Th1 54.89(6) . 2_566
C15 Th1 S2 Th1 -164.11(5) . 2_566
C14 Th1 S2 Th1 -139.83(5) . 2_566
C31 Th2 S4 C54 -104.74(10) . .
C32 Th2 S4 C54 -137.65(10) . .
C45 Th2 S4 C54 28.6(6) . .
C44 Th2 S4 C54 -11.36(12) . .
C30 Th2 S4 C54 -96.21(9) . .
S5 Th2 S4 C54 -18.05(8) . .
C41 Th2 S4 C54 87.71(12) . .
S6 Th2 S4 C54 139.53(8) 2_665 .
C42 Th2 S4 C54 56.64(10) . .
C43 Th2 S4 C54 20.74(10) . .
C29 Th2 S4 C54 -119.34(9) . .
C28 Th2 S4 C54 -143.48(9) . .
C31 Th2 S4 Th2 177.99(6) . 2_665
C32 Th2 S4 Th2 145.08(6) . 2_665
C45 Th2 S4 Th2 -48.7(6) . 2_665
C44 Th2 S4 Th2 -88.62(9) . 2_665
C30 Th2 S4 Th2 -173.48(5) . 2_665
S5 Th2 S4 Th2 -95.32(2) . 2_665
C41 Th2 S4 Th2 10.44(10) . 2_665
S6 Th2 S4 Th2 62.27(2) 2_665 2_665
C42 Th2 S4 Th2 -20.62(6) . 2_665
C43 Th2 S4 Th2 -56.53(6) . 2_665
C29 Th2 S4 Th2 163.39(5) . 2_665
C28 Th2 S4 Th2 139.26(5) . 2_665
C31 Th2 S5 C54 132.08(9) . .
C32 Th2 S5 C54 117.05(10) . .
C45 Th2 S5 C54 -157.81(9) . .
C44 Th2 S5 C54 -158.26(9) . .
C30 Th2 S5 C54 112.27(9) . .
C41 Th2 S5 C54 -125.08(10) . .
S6 Th2 S5 C54 -11.68(8) 2_665 .
C42 Th2 S5 C54 -111.96(9) . .
C43 Th2 S5 C54 -131.00(9) . .
C29 Th2 S5 C54 85.67(9) . .
C28 Th2 S5 C54 84.58(9) . .
C17 Th1 C1 C5 11.22(15) . .
C18 Th1 C1 C5 -15.10(15) . .
C4 Th1 C1 C5 -37.87(13) . .
S1 Th1 C1 C5 109.64(13) . .
C3 Th1 C1 C5 -77.23(15) . .
S3 Th1 C1 C5 -120.82(13) 2_566 .
C16 Th1 C1 C5 37.69(15) . .
C2 Th1 C1 C5 -113.1(2) . .
C15 Th1 C1 C5 36.49(18) . .
C14 Th1 C1 C5 -11.15(19) . .
C17 Th1 C1 C2 124.36(14) . .
C5 Th1 C1 C2 113.1(2) . .
C18 Th1 C1 C2 98.05(14) . .
C4 Th1 C1 C2 75.28(14) . .
S1 Th1 C1 C2 -137.22(14) . .
C3 Th1 C1 C2 35.92(13) . .
S3 Th1 C1 C2 -7.67(15) 2_566 .
C16 Th1 C1 C2 150.83(13) . .
C15 Th1 C1 C2 149.64(13) . .
C14 Th1 C1 C2 101.99(16) . .
C17 Th1 C1 C6 -111.9(2) . .
C5 Th1 C1 C6 -123.1(3) . .
C18 Th1 C1 C6 -138.2(2) . .
C4 Th1 C1 C6 -161.0(2) . .
S1 Th1 C1 C6 -13.4(2) . .
C3 Th1 C1 C6 159.7(2) . .
S3 Th1 C1 C6 116.1(2) 2_566 .
C16 Th1 C1 C6 -85.4(2) . .
C2 Th1 C1 C6 123.8(3) . .
C15 Th1 C1 C6 -86.6(2) . .
C14 Th1 C1 C6 -134.2(2) . .
C5 C1 C2 C3 -3.0(3) . .
C6 C1 C2 C3 160.3(2) . .
Th1 C1 C2 C3 -67.92(17) . .
C5 C1 C2 Th1 64.89(15) . .
C6 C1 C2 Th1 -131.8(2) . .
C17 Th1 C2 C1 -63.02(15) . .
C5 Th1 C2 C1 -37.22(13) . .
C18 Th1 C2 C1 -95.57(14) . .
C4 Th1 C2 C1 -78.07(15) . .
S1 Th1 C2 C1 41.99(13) . .
C3 Th1 C2 C1 -115.4(2) . .
S3 Th1 C2 C1 173.31(13) 2_566 .
C16 Th1 C2 C1 -40.72(17) . .
C15 Th1 C2 C1 -72.4(2) . .
C14 Th1 C2 C1 -115.15(14) . .
C17 Th1 C2 C3 52.37(15) . .
C5 Th1 C2 C3 78.17(15) . .
C18 Th1 C2 C3 19.83(16) . .
C4 Th1 C2 C3 37.33(13) . .
S1 Th1 C2 C3 157.39(13) . .
S3 Th1 C2 C3 -71.30(13) 2_566 .
C16 Th1 C2 C3 74.67(16) . .
C1 Th1 C2 C3 115.4(2) . .
C15 Th1 C2 C3 43.0(3) . .
C14 Th1 C2 C3 0.25(19) . .
C1 C2 C3 C4 2.1(3) . .
Th1 C2 C3 C4 -66.61(16) . .
C1 C2 C3 C10 -162.2(2) . .
Th1 C2 C3 C10 129.1(2) . .
C1 C2 C3 Th1 68.69(16) . .
C17 Th1 C3 C4 -20.55(15) . .
C5 Th1 C3 C4 37.98(13) . .
C18 Th1 C3 C4 -49.34(14) . .
S1 Th1 C3 C4 85.34(14) . .
S3 Th1 C3 C4 -140.17(14) 2_566 .
C16 Th1 C3 C4 -14.63(17) . .
C2 Th1 C3 C4 112.8(2) . .
C1 Th1 C3 C4 77.23(15) . .
C15 Th1 C3 C4 -48.50(17) . .
C14 Th1 C3 C4 -67.02(15) . .
C17 Th1 C3 C2 -133.35(14) . .
C5 Th1 C3 C2 -74.82(15) . .
C18 Th1 C3 C2 -162.15(14) . .
C4 Th1 C3 C2 -112.8(2) . .
S1 Th1 C3 C2 -27.46(16) . .
S3 Th1 C3 C2 107.03(14) 2_566 .
C16 Th1 C3 C2 -127.44(14) . .
C1 Th1 C3 C2 -35.58(13) . .
C15 Th1 C3 C2 -161.30(13) . .
C14 Th1 C3 C2 -179.83(13) . .
C17 Th1 C3 C10 101.5(2) . .
C5 Th1 C3 C10 160.0(3) . .
C18 Th1 C3 C10 72.7(2) . .
C4 Th1 C3 C10 122.0(3) . .
S1 Th1 C3 C10 -152.61(19) . .
S3 Th1 C3 C10 -18.1(2) 2_566 .
C16 Th1 C3 C10 107.4(2) . .
C2 Th1 C3 C10 -125.1(3) . .
C1 Th1 C3 C10 -160.7(3) . .
C15 Th1 C3 C10 73.5(2) . .
C14 Th1 C3 C10 55.0(2) . .
C2 C3 C4 C5 -0.3(3) . .
C10 C3 C4 C5 163.9(2) . .
Th1 C3 C4 C5 -69.68(16) . .
C2 C3 C4 Th1 69.40(16) . .
C10 C3 C4 Th1 -126.4(2) . .
C17 Th1 C4 C3 157.83(16) . .
C5 Th1 C4 C3 -112.5(2) . .
C18 Th1 C4 C3 126.18(15) . .
S1 Th1 C4 C3 -111.99(13) . .
S3 Th1 C4 C3 40.90(14) 2_566 .
C16 Th1 C4 C3 167.76(14) . .
C2 Th1 C4 C3 -37.01(13) . .
C1 Th1 C4 C3 -75.79(15) . .
C15 Th1 C4 C3 145.02(14) . .
C14 Th1 C4 C3 119.91(14) . .
C17 Th1 C4 C5 -89.67(14) . .
C18 Th1 C4 C5 -121.32(15) . .
S1 Th1 C4 C5 0.51(15) . .
C3 Th1 C4 C5 112.5(2) . .
S3 Th1 C4 C5 153.39(12) 2_566 .
C16 Th1 C4 C5 -79.74(14) . .
C2 Th1 C4 C5 75.49(14) . .
C1 Th1 C4 C5 36.71(13) . .
C15 Th1 C4 C5 -102.48(14) . .
C14 Th1 C4 C5 -127.60(14) . .
C2 C1 C5 C4 2.8(3) . .
C6 C1 C5 C4 -160.0(2) . .
Th1 C1 C5 C4 70.82(16) . .
C2 C1 C5 Th1 -68.00(16) . .
C6 C1 C5 Th1 129.2(2) . .
C3 C4 C5 C1 -1.6(3) . .
Th1 C4 C5 C1 -73.94(16) . .
C3 C4 C5 Th1 72.34(16) . .
C17 Th1 C5 C1 -168.26(15) . .
C18 Th1 C5 C1 166.30(14) . .
C4 Th1 C5 C1 112.8(2) . .
S1 Th1 C5 C1 -66.74(13) . .
C3 Th1 C5 C1 75.87(15) . .
S3 Th1 C5 C1 78.26(14) 2_566 .
C16 Th1 C5 C1 -145.74(14) . .
C2 Th1 C5 C1 36.67(13) . .
C15 Th1 C5 C1 -155.59(13) . .
C14 Th1 C5 C1 172.70(13) . .
C17 Th1 C5 C4 78.93(14) . .
C18 Th1 C5 C4 53.49(14) . .
S1 Th1 C5 C4 -179.55(13) . .
C3 Th1 C5 C4 -36.94(13) . .
S3 Th1 C5 C4 -34.55(16) 2_566 .
C16 Th1 C5 C4 101.45(14) . .
C2 Th1 C5 C4 -76.14(14) . .
C1 Th1 C5 C4 -112.8(2) . .
C15 Th1 C5 C4 91.60(14) . .
C14 Th1 C5 C4 59.89(15) . .
C5 C1 C6 C8 -150.9(2) . .
C2 C1 C6 C8 49.3(3) . .
Th1 C1 C6 C8 -53.2(3) . .
C5 C1 C6 C7 -26.1(3) . .
C2 C1 C6 C7 174.1(2) . .
Th1 C1 C6 C7 71.7(3) . .
C5 C1 C6 C9 90.9(3) . .
C2 C1 C6 C9 -68.9(3) . .
Th1 C1 C6 C9 -171.39(17) . .
C4 C3 C10 C11 174.3(2) . .
C2 C3 C10 C11 -24.4(3) . .
Th1 C3 C10 C11 78.0(3) . .
C4 C3 C10 C13 50.6(3) . .
C2 C3 C10 C13 -148.1(2) . .
Th1 C3 C10 C13 -45.7(3) . .
C4 C3 C10 C12 -67.8(3) . .
C2 C3 C10 C12 93.6(3) . .
Th1 C3 C10 C12 -164.00(18) . .
C17 Th1 C14 C18 -37.90(14) . .
C5 Th1 C14 C18 -13.35(16) . .
C4 Th1 C14 C18 12.30(15) . .
S1 Th1 C14 C18 -115.17(13) . .
C3 Th1 C14 C18 39.03(16) . .
S3 Th1 C14 C18 115.24(14) 2_566 .
C16 Th1 C14 C18 -77.29(15) . .
C2 Th1 C14 C18 38.90(19) . .
C1 Th1 C14 C18 -7.4(2) . .
C15 Th1 C14 C18 -113.1(2) . .
C17 Th1 C14 C15 75.25(15) . .
C5 Th1 C14 C15 99.80(14) . .
C18 Th1 C14 C15 113.1(2) . .
C4 Th1 C14 C15 125.44(14) . .
S1 Th1 C14 C15 -2.02(15) . .
C3 Th1 C14 C15 152.17(13) . .
S3 Th1 C14 C15 -131.61(14) 2_566 .
C16 Th1 C14 C15 35.86(13) . .
C2 Th1 C14 C15 152.05(13) . .
C1 Th1 C14 C15 105.70(15) . .
C17 Th1 C14 C19 -159.8(3) . .
C5 Th1 C14 C19 -135.3(2) . .
C18 Th1 C14 C19 -121.9(3) . .
C4 Th1 C14 C19 -109.6(2) . .
S1 Th1 C14 C19 122.9(2) . .
C3 Th1 C14 C19 -82.9(2) . .
S3 Th1 C14 C19 -6.7(2) 2_566 .
C16 Th1 C14 C19 160.8(3) . .
C2 Th1 C14 C19 -83.0(2) . .
C1 Th1 C14 C19 -129.3(2) . .
C15 Th1 C14 C19 125.0(3) . .
C18 C14 C15 C16 -3.9(3) . .
C19 C14 C15 C16 158.1(2) . .
Th1 C14 C15 C16 -68.19(16) . .
C18 C14 C15 Th1 64.30(16) . .
C19 C14 C15 Th1 -133.7(2) . .
C17 Th1 C15 C16 37.37(13) . .
C5 Th1 C15 C16 20.98(16) . .
C18 Th1 C15 C16 78.05(15) . .
C4 Th1 C15 C16 53.64(15) . .
S1 Th1 C15 C16 -66.58(13) . .
C3 Th1 C15 C16 76.90(16) . .
S3 Th1 C15 C16 162.50(13) 2_566 .
C2 Th1 C15 C16 49.1(3) . .
C1 Th1 C15 C16 2.30(19) . .
C14 Th1 C15 C16 115.2(2) . .
C17 Th1 C15 C14 -77.82(15) . .
C5 Th1 C15 C14 -94.22(14) . .
C18 Th1 C15 C14 -37.14(13) . .
C4 Th1 C15 C14 -61.55(15) . .
S1 Th1 C15 C14 178.22(13) . .
C3 Th1 C15 C14 -38.29(17) . .
S3 Th1 C15 C14 47.30(13) 2_566 .
C16 Th1 C15 C14 -115.2(2) . .
C2 Th1 C15 C14 -66.1(2) . .
C1 Th1 C15 C14 -112.89(15) . .
C14 C15 C16 C17 3.4(3) . .
Th1 C15 C16 C17 -65.60(15) . .
C14 C15 C16 C23 -160.2(2) . .
Th1 C15 C16 C23 130.8(2) . .
C14 C15 C16 Th1 68.99(16) . .
C5 Th1 C16 C17 -48.49(15) . .
C18 Th1 C16 C17 37.71(13) . .
C4 Th1 C16 C17 -19.32(15) . .
S1 Th1 C16 C17 -136.41(14) . .
C3 Th1 C16 C17 -12.28(17) . .
S3 Th1 C16 C17 91.72(14) 2_566 .
C2 Th1 C16 C17 -45.93(18) . .
C1 Th1 C16 C17 -65.64(15) . .
C15 Th1 C16 C17 112.8(2) . .
C14 Th1 C16 C17 76.96(15) . .
C17 Th1 C16 C15 -112.8(2) . .
C5 Th1 C16 C15 -161.29(14) . .
C18 Th1 C16 C15 -75.09(14) . .
C4 Th1 C16 C15 -132.12(14) . .
S1 Th1 C16 C15 110.80(14) . .
C3 Th1 C16 C15 -125.07(14) . .
S3 Th1 C16 C15 -21.07(15) 2_566 .
C2 Th1 C16 C15 -158.73(13) . .
C1 Th1 C16 C15 -178.44(13) . .
C14 Th1 C16 C15 -35.84(13) . .
C17 Th1 C16 C23 120.7(3) . .
C5 Th1 C16 C23 72.2(2) . .
C18 Th1 C16 C23 158.4(3) . .
C4 Th1 C16 C23 101.4(2) . .
S1 Th1 C16 C23 -15.7(2) . .
C3 Th1 C16 C23 108.4(2) . .
S3 Th1 C16 C23 -147.6(2) 2_566 .
C2 Th1 C16 C23 74.8(2) . .
C1 Th1 C16 C23 55.1(2) . .
C15 Th1 C16 C23 -126.5(3) . .
C14 Th1 C16 C23 -162.3(3) . .
C15 C16 C17 C18 -1.5(3) . .
C23 C16 C17 C18 162.3(2) . .
Th1 C16 C17 C18 -70.65(16) . .
C15 C16 C17 Th1 69.10(15) . .
C23 C16 C17 Th1 -127.1(2) . .
C5 Th1 C17 C16 127.54(15) . .
C18 Th1 C17 C16 -112.9(2) . .
C4 Th1 C17 C16 159.17(16) . .
S1 Th1 C17 C16 43.44(14) . .
C3 Th1 C17 C16 169.73(14) . .
S3 Th1 C17 C16 -106.58(13) 2_566 .
C2 Th1 C17 C16 147.29(13) . .
C1 Th1 C17 C16 121.83(14) . .
C15 Th1 C17 C16 -36.93(13) . .
C14 Th1 C17 C16 -75.97(15) . .
C5 Th1 C17 C18 -119.61(15) . .
C4 Th1 C17 C18 -87.97(15) . .
S1 Th1 C17 C18 156.30(13) . .
C3 Th1 C17 C18 -77.42(14) . .
S3 Th1 C17 C18 6.28(16) 2_566 .
C16 Th1 C17 C18 112.9(2) . .
C2 Th1 C17 C18 -99.86(14) . .
C1 Th1 C17 C18 -125.31(14) . .
C15 Th1 C17 C18 75.93(15) . .
C14 Th1 C17 C18 36.89(13) . .
C16 C17 C18 C14 -0.9(3) . .
Th1 C17 C18 C14 -74.37(17) . .
C16 C17 C18 Th1 73.51(16) . .
C15 C14 C18 C17 2.9(3) . .
C19 C14 C18 C17 -158.9(2) . .
Th1 C14 C18 C17 70.46(16) . .
C15 C14 C18 Th1 -67.58(16) . .
C19 C14 C18 Th1 130.7(2) . .
C5 Th1 C18 C17 55.32(14) . .
C4 Th1 C18 C17 80.40(14) . .
S1 Th1 C18 C17 -29.58(16) . .
C3 Th1 C18 C17 103.39(14) . .
S3 Th1 C18 C17 -174.56(13) 2_566 .
C16 Th1 C18 C17 -36.80(13) . .
C2 Th1 C18 C17 94.01(14) . .
C1 Th1 C18 C17 62.55(15) . .
C15 Th1 C18 C17 -75.80(15) . .
C14 Th1 C18 C17 -112.6(2) . .
C17 Th1 C18 C14 112.6(2) . .
C5 Th1 C18 C14 167.90(15) . .
C4 Th1 C18 C14 -167.03(16) . .
S1 Th1 C18 C14 82.99(15) . .
C3 Th1 C18 C14 -144.04(15) . .
S3 Th1 C18 C14 -61.99(14) 2_566 .
C16 Th1 C18 C14 75.78(15) . .
C2 Th1 C18 C14 -153.41(13) . .
C1 Th1 C18 C14 175.12(13) . .
C15 Th1 C18 C14 36.77(13) . .
C18 C14 C19 C21 -157.0(2) . .
C15 C14 C19 C21 44.6(3) . .
Th1 C14 C19 C21 -59.6(3) . .
C18 C14 C19 C20 84.7(3) . .
C15 C14 C19 C20 -73.7(3) . .
Th1 C14 C19 C20 -177.86(18) . .
C18 C14 C19 C22 -32.4(3) . .
C15 C14 C19 C22 169.2(2) . .
Th1 C14 C19 C22 65.0(3) . .
C17 C16 C23 C26 44.7(3) . .
C15 C16 C23 C26 -154.6(2) . .
Th1 C16 C23 C26 -50.4(3) . .
C17 C16 C23 C25 169.5(2) . .
C15 C16 C23 C25 -29.8(3) . .
Th1 C16 C23 C25 74.4(3) . .
C17 C16 C23 C24 -72.7(3) . .
C15 C16 C23 C24 87.9(3) . .
Th1 C16 C23 C24 -167.81(18) . .
Th1 S1 C27 S3 -142.56(13) . .
Th1 S1 C27 S2 32.76(13) . .
Th1 S3 C27 S1 147.83(13) 2_566 .
Th1 S3 C27 S2 -27.47(13) 2_566 .
Th1 S2 C27 S1 -30.29(12) . .
Th1 S2 C27 S1 -149.99(14) 2_566 .
Th1 S2 C27 S3 144.98(14) . .
Th1 S2 C27 S3 25.28(12) 2_566 .
C31 Th2 C28 C29 -75.91(14) . .
C32 Th2 C28 C29 -114.3(2) . .
C45 Th2 C28 C29 -124.67(14) . .
C44 Th2 C28 C29 -98.53(14) . .
C30 Th2 C28 C29 -36.08(13) . .
S5 Th2 C28 C29 2.30(15) . .
C41 Th2 C28 C29 -151.28(13) . .
S6 Th2 C28 C29 132.27(13) 2_665 .
C42 Th2 C28 C29 -150.95(13) . .
C43 Th2 C28 C29 -103.73(15) . .
C31 Th2 C28 C32 38.40(14) . .
C45 Th2 C28 C32 -10.36(15) . .
C44 Th2 C28 C32 15.78(16) . .
C30 Th2 C28 C32 78.23(15) . .
S5 Th2 C28 C32 116.61(13) . .
C41 Th2 C28 C32 -36.97(16) . .
S6 Th2 C28 C32 -113.42(14) 2_665 .
C42 Th2 C28 C32 -36.64(19) . .
C43 Th2 C28 C32 10.6(2) . .
C29 Th2 C28 C32 114.3(2) . .
C31 Th2 C28 C33 158.6(3) . .
C32 Th2 C28 C33 120.2(3) . .
C45 Th2 C28 C33 109.9(2) . .
C44 Th2 C28 C33 136.0(2) . .
C30 Th2 C28 C33 -161.5(3) . .
S5 Th2 C28 C33 -123.2(2) . .
C41 Th2 C28 C33 83.3(2) . .
S6 Th2 C28 C33 6.8(2) 2_665 .
C42 Th2 C28 C33 83.6(3) . .
C43 Th2 C28 C33 130.8(2) . .
C29 Th2 C28 C33 -125.5(3) . .
C32 C28 C29 C30 4.4(3) . .
C33 C28 C29 C30 -156.5(2) . .
Th2 C28 C29 C30 67.77(16) . .
C32 C28 C29 Th2 -63.37(16) . .
C33 C28 C29 Th2 135.7(2) . .
C31 Th2 C29 C30 -37.43(13) . .
C32 Th2 C29 C30 -78.32(15) . .
C45 Th2 C29 C30 -52.43(15) . .
C44 Th2 C29 C30 -19.71(16) . .
S5 Th2 C29 C30 67.03(13) . .
C41 Th2 C29 C30 -75.22(16) . .
S6 Th2 C29 C30 -161.33(13) 2_665 .
C42 Th2 C29 C30 -45.6(3) . .
C43 Th2 C29 C30 -0.66(19) . .
C28 Th2 C29 C30 -115.0(2) . .
C31 Th2 C29 C28 77.58(15) . .
C32 Th2 C29 C28 36.69(13) . .
C45 Th2 C29 C28 62.57(15) . .
C44 Th2 C29 C28 95.30(14) . .
C30 Th2 C29 C28 115.0(2) . .
S5 Th2 C29 C28 -177.96(13) . .
C41 Th2 C29 C28 39.78(17) . .
S6 Th2 C29 C28 -46.33(13) 2_665 .
C42 Th2 C29 C28 69.4(2) . .
C43 Th2 C29 C28 114.35(14) . .
C28 C29 C30 C31 -3.6(3) . .
Th2 C29 C30 C31 65.69(15) . .
C28 C29 C30 C37 158.6(2) . .
Th2 C29 C30 C37 -132.1(2) . .
C28 C29 C30 Th2 -69.32(16) . .
C32 Th2 C30 C31 -38.13(13) . .
C45 Th2 C30 C31 20.12(15) . .
C44 Th2 C30 C31 49.22(15) . .
S5 Th2 C30 C31 136.72(14) . .
C41 Th2 C30 C31 13.50(17) . .
S6 Th2 C30 C31 -90.91(14) 2_665 .
C42 Th2 C30 C31 47.22(18) . .
C43 Th2 C30 C31 66.42(15) . .
C29 Th2 C30 C31 -113.1(2) . .
C28 Th2 C30 C31 -77.41(15) . .
C31 Th2 C30 C29 113.1(2) . .
C32 Th2 C30 C29 75.00(14) . .
C45 Th2 C30 C29 133.25(14) . .
C44 Th2 C30 C29 162.36(14) . .
S5 Th2 C30 C29 -110.15(13) . .
C41 Th2 C30 C29 126.64(13) . .
S6 Th2 C30 C29 22.22(15) 2_665 .
C42 Th2 C30 C29 160.35(13) . .
C43 Th2 C30 C29 179.55(13) . .
C28 Th2 C30 C29 35.72(13) . .
C31 Th2 C30 C37 -119.5(3) . .
C32 Th2 C30 C37 -157.6(3) . .
C45 Th2 C30 C37 -99.3(2) . .
C44 Th2 C30 C37 -70.2(2) . .
S5 Th2 C30 C37 17.3(2) . .
C41 Th2 C30 C37 -106.0(2) . .
S6 Th2 C30 C37 149.64(19) 2_665 .
C42 Th2 C30 C37 -72.2(2) . .
C43 Th2 C30 C37 -53.0(2) . .
C29 Th2 C30 C37 127.4(3) . .
C28 Th2 C30 C37 163.1(3) . .
C29 C30 C31 C32 1.4(3) . .
C37 C30 C31 C32 -161.3(2) . .
Th2 C30 C31 C32 71.07(16) . .
C29 C30 C31 Th2 -69.66(16) . .
C37 C30 C31 Th2 127.6(2) . .
C32 Th2 C31 C30 112.1(2) . .
C45 Th2 C31 C30 -158.27(16) . .
C44 Th2 C31 C30 -126.57(15) . .
S5 Th2 C31 C30 -43.09(14) . .
C41 Th2 C31 C30 -168.70(14) . .
S6 Th2 C31 C30 106.61(13) 2_665 .
C42 Th2 C31 C30 -146.34(13) . .
C43 Th2 C31 C30 -121.06(14) . .
C29 Th2 C31 C30 36.56(13) . .
C28 Th2 C31 C30 75.09(15) . .
C45 Th2 C31 C32 89.59(15) . .
C44 Th2 C31 C32 121.29(15) . .
C30 Th2 C31 C32 -112.1(2) . .
S5 Th2 C31 C32 -155.23(13) . .
C41 Th2 C31 C32 79.16(14) . .
S6 Th2 C31 C32 -5.53(15) 2_665 .
C42 Th2 C31 C32 101.52(14) . .
C43 Th2 C31 C32 126.79(14) . .
C29 Th2 C31 C32 -75.58(15) . .
C28 Th2 C31 C32 -37.05(13) . .
C30 C31 C32 C28 1.3(3) . .
Th2 C31 C32 C28 74.90(16) . .
C30 C31 C32 Th2 -73.62(16) . .
C29 C28 C32 C31 -3.5(3) . .
C33 C28 C32 C31 157.5(2) . .
Th2 C28 C32 C31 -70.26(16) . .
C29 C28 C32 Th2 66.79(16) . .
C33 C28 C32 Th2 -132.2(2) . .
C45 Th2 C32 C31 -78.87(14) . .
C44 Th2 C32 C31 -53.75(14) . .
C30 Th2 C32 C31 37.24(13) . .
S5 Th2 C32 C31 30.94(16) . .
C41 Th2 C32 C31 -101.78(14) . .
S6 Th2 C32 C31 175.14(14) 2_665 .
C42 Th2 C32 C31 -92.64(14) . .
C43 Th2 C32 C31 -61.13(15) . .
C29 Th2 C32 C31 76.07(15) . .
C28 Th2 C32 C31 112.0(2) . .
C31 Th2 C32 C28 -112.0(2) . .
C45 Th2 C32 C28 169.15(16) . .
C44 Th2 C32 C28 -165.74(15) . .
C30 Th2 C32 C28 -74.75(15) . .
S5 Th2 C32 C28 -81.04(15) . .
C41 Th2 C32 C28 146.23(15) . .
S6 Th2 C32 C28 63.16(14) 2_665 .
C42 Th2 C32 C28 155.37(13) . .
C43 Th2 C32 C28 -173.12(13) . .
C29 Th2 C32 C28 -35.91(13) . .
C29 C28 C33 C35 -45.9(3) . .
C32 C28 C33 C35 156.6(2) . .
Th2 C28 C33 C35 59.7(3) . .
C29 C28 C33 C34 -169.9(2) . .
C32 C28 C33 C34 32.5(3) . .
Th2 C28 C33 C34 -64.4(3) . .
C29 C28 C33 C36 72.1(3) . .
C32 C28 C33 C36 -85.4(3) . .
Th2 C28 C33 C36 177.66(18) . .
C31 C30 C37 C38 -43.1(3) . .
C29 C30 C37 C38 157.5(2) . .
Th2 C30 C37 C38 51.5(3) . .
C31 C30 C37 C39 74.4(3) . .
C29 C30 C37 C39 -85.0(3) . .
Th2 C30 C37 C39 168.96(17) . .
C31 C30 C37 C40 -168.1(2) . .
C29 C30 C37 C40 32.6(3) . .
Th2 C30 C37 C40 -73.5(3) . .
C31 Th2 C41 C45 20.29(15) . .
C32 Th2 C41 C45 49.48(15) . .
C44 Th2 C41 C45 -38.00(13) . .
C30 Th2 C41 C45 13.74(17) . .
S5 Th2 C41 C45 -85.34(15) . .
S6 Th2 C41 C45 138.53(14) 2_665 .
C42 Th2 C41 C45 -113.3(2) . .
C43 Th2 C41 C45 -77.51(15) . .
C29 Th2 C41 C45 47.21(18) . .
C28 Th2 C41 C45 66.32(15) . .
C31 Th2 C41 C42 133.54(14) . .
C32 Th2 C41 C42 162.73(14) . .
C45 Th2 C41 C42 113.3(2) . .
C44 Th2 C41 C42 75.25(14) . .
C30 Th2 C41 C42 126.99(14) . .
S5 Th2 C41 C42 27.91(16) . .
S6 Th2 C41 C42 -108.22(14) 2_665 .
C43 Th2 C41 C42 35.74(13) . .
C29 Th2 C41 C42 160.46(13) . .
C28 Th2 C41 C42 179.58(13) . .
C31 Th2 C41 C46 -100.8(2) . .
C32 Th2 C41 C46 -71.6(2) . .
C45 Th2 C41 C46 -121.1(3) . .
C44 Th2 C41 C46 -159.1(2) . .
C30 Th2 C41 C46 -107.4(2) . .
S5 Th2 C41 C46 153.54(19) . .
S6 Th2 C41 C46 17.4(2) 2_665 .
C42 Th2 C41 C46 125.6(3) . .
C43 Th2 C41 C46 161.4(3) . .
C29 Th2 C41 C46 -73.9(2) . .
C28 Th2 C41 C46 -54.8(2) . .
C45 C41 C42 C43 -2.6(3) . .
C46 C41 C42 C43 163.7(2) . .
Th2 C41 C42 C43 -68.95(16) . .
C45 C41 C42 Th2 66.33(16) . .
C46 C41 C42 Th2 -127.3(2) . .
C31 Th2 C42 C43 62.76(15) . .
C32 Th2 C42 C43 95.58(14) . .
C45 Th2 C42 C43 77.83(15) . .
C44 Th2 C42 C43 37.07(13) . .
C30 Th2 C42 C43 39.79(17) . .
S5 Th2 C42 C43 -42.00(13) . .
C41 Th2 C42 C43 114.9(2) . .
S6 Th2 C42 C43 -174.42(13) 2_665 .
C29 Th2 C42 C43 69.3(2) . .
C28 Th2 C42 C43 114.26(15) . .
C31 Th2 C42 C41 -52.12(15) . .
C32 Th2 C42 C41 -19.30(16) . .
C45 Th2 C42 C41 -37.06(13) . .
C44 Th2 C42 C41 -77.81(15) . .
C30 Th2 C42 C41 -75.09(16) . .
S5 Th2 C42 C41 -156.89(13) . .
S6 Th2 C42 C41 70.69(14) 2_665 .
C43 Th2 C42 C41 -114.9(2) . .
C29 Th2 C42 C41 -45.5(3) . .
C28 Th2 C42 C41 -0.62(19) . .
C41 C42 C43 C44 3.2(3) . .
Th2 C42 C43 C44 -64.98(16) . .
C41 C42 C43 C50 -160.6(2) . .
Th2 C42 C43 C50 131.2(2) . .
C41 C42 C43 Th2 68.18(16) . .
C31 Th2 C43 C42 -124.53(14) . .
C32 Th2 C43 C42 -98.41(14) . .
C45 Th2 C43 C42 -75.66(14) . .
C44 Th2 C43 C42 -113.8(2) . .
C30 Th2 C43 C42 -151.37(13) . .
S5 Th2 C43 C42 137.05(14) . .
C41 Th2 C43 C42 -36.27(13) . .
S6 Th2 C43 C42 6.48(15) 2_665 .
C29 Th2 C43 C42 -151.03(13) . .
C28 Th2 C43 C42 -104.03(16) . .
C31 Th2 C43 C44 -10.75(15) . .
C32 Th2 C43 C44 15.37(16) . .
C45 Th2 C43 C44 38.11(13) . .
C30 Th2 C43 C44 -37.59(15) . .
S5 Th2 C43 C44 -109.17(14) . .
C41 Th2 C43 C44 77.51(15) . .
S6 Th2 C43 C44 120.25(13) 2_665 .
C42 Th2 C43 C44 113.8(2) . .
C29 Th2 C43 C44 -37.25(18) . .
C28 Th2 C43 C44 9.74(19) . .
C31 Th2 C43 C50 111.8(2) . .
C32 Th2 C43 C50 138.0(2) . .
C45 Th2 C43 C50 160.7(2) . .
C44 Th2 C43 C50 122.6(3) . .
C30 Th2 C43 C50 85.0(2) . .
S5 Th2 C43 C50 13.4(2) . .
C41 Th2 C43 C50 -159.9(2) . .
S6 Th2 C43 C50 -117.2(2) 2_665 .
C42 Th2 C43 C50 -123.6(3) . .
C29 Th2 C43 C50 85.3(2) . .
C28 Th2 C43 C50 132.3(2) . .
C42 C43 C44 C45 -2.5(3) . .
C50 C43 C44 C45 160.8(2) . .
Th2 C43 C44 C45 -70.43(16) . .
C42 C43 C44 Th2 67.88(16) . .
C50 C43 C44 Th2 -128.7(2) . .
C31 Th2 C44 C43 168.73(15) . .
C32 Th2 C44 C43 -166.14(14) . .
C45 Th2 C44 C43 -112.2(2) . .
C30 Th2 C44 C43 145.72(14) . .
S5 Th2 C44 C43 66.96(13) . .
C41 Th2 C44 C43 -75.33(15) . .
S6 Th2 C44 C43 -79.90(14) 2_665 .
C42 Th2 C44 C43 -36.17(13) . .
C29 Th2 C44 C43 154.97(13) . .
C28 Th2 C44 C43 -173.68(13) . .
C31 Th2 C44 C45 -79.06(14) . .
C32 Th2 C44 C45 -53.92(14) . .
C30 Th2 C44 C45 -102.07(14) . .
S5 Th2 C44 C45 179.17(13) . .
C41 Th2 C44 C45 36.89(13) . .
S6 Th2 C44 C45 32.32(16) 2_665 .
C42 Th2 C44 C45 76.05(15) . .
C43 Th2 C44 C45 112.2(2) . .
C29 Th2 C44 C45 -92.81(14) . .
C28 Th2 C44 C45 -61.46(15) . .
C42 C41 C45 C44 1.0(3) . .
C46 C41 C45 C44 -165.6(2) . .
Th2 C41 C45 C44 70.12(16) . .
C42 C41 C45 Th2 -69.12(16) . .
C46 C41 C45 Th2 124.3(2) . .
C43 C44 C45 C41 1.0(3) . .
Th2 C44 C45 C41 -72.60(17) . .
C43 C44 C45 Th2 73.56(16) . .
C31 Th2 C45 C41 -158.08(16) . .
C32 Th2 C45 C41 -126.32(16) . .
C44 Th2 C45 C41 112.5(2) . .
C30 Th2 C45 C41 -168.50(14) . .
S5 Th2 C45 C41 111.60(13) . .
S6 Th2 C45 C41 -42.81(15) 2_665 .
C42 Th2 C45 C41 36.81(13) . .
C43 Th2 C45 C41 75.41(15) . .
C29 Th2 C45 C41 -146.20(14) . .
C28 Th2 C45 C41 -121.05(14) . .
C31 Th2 C45 C44 89.39(14) . .
C32 Th2 C45 C44 121.15(15) . .
C30 Th2 C45 C44 78.97(14) . .
S5 Th2 C45 C44 -0.93(15) . .
C41 Th2 C45 C44 -112.5(2) . .
S6 Th2 C45 C44 -155.34(12) 2_665 .
C42 Th2 C45 C44 -75.72(15) . .
C43 Th2 C45 C44 -37.12(13) . .
C29 Th2 C45 C44 101.28(14) . .
C28 Th2 C45 C44 126.42(14) . .
C45 C41 C46 C49 -172.2(2) . .
C42 C41 C46 C49 23.8(4) . .
Th2 C41 C46 C49 -77.8(3) . .
C45 C41 C46 C48 -47.1(3) . .
C42 C41 C46 C48 148.8(2) . .
Th2 C41 C46 C48 47.2(3) . .
C45 C41 C46 C47 70.4(3) . .
C42 C41 C46 C47 -93.6(3) . .
Th2 C41 C46 C47 164.83(18) . .
C42 C43 C50 C51 -48.7(3) . .
C44 C43 C50 C51 150.6(2) . .
Th2 C43 C50 C51 53.4(3) . .
C42 C43 C50 C53 -174.1(2) . .
C44 C43 C50 C53 25.3(3) . .
Th2 C43 C50 C53 -72.0(3) . .
C42 C43 C50 C52 68.9(3) . .
C44 C43 C50 C52 -91.7(3) . .
Th2 C43 C50 C52 171.02(18) . .
Th2 S5 C54 S6 141.49(13) . .
Th2 S5 C54 S4 -33.61(13) . .
Th2 S6 C54 S5 -148.46(13) 2_665 .
Th2 S6 C54 S4 26.60(13) 2_665 .
Th2 S4 C54 S5 31.17(12) . .
Th2 S4 C54 S5 150.31(14) 2_665 .
Th2 S4 C54 S6 -143.88(14) . .
Th2 S4 C54 S6 -24.74(12) 2_665 .

loop_
_platon_squeeze_void_nr
_platon_squeeze_void_average_x
_platon_squeeze_void_average_y
_platon_squeeze_void_average_z
_platon_squeeze_void_volume
_platon_squeeze_void_count_electrons
_platon_squeeze_void_content
1 0.248 0.005 0.244 210 53 ' '
2 0.000 0.500 0.000 23 3 ' '
3 -0.248 0.995 0.756 210 53 ' '
